data_4514617
loop_
_publ_author_name
'Agasti, Soumitra'
'Mondal, Bhaskar'
'Achar, Tapas Kumar'
'Sinha, Soumya Kumar'
'Sarala Suseelan, Anjana'
'Szabo, Kalman J.'
'Schoenebeck, Franziska'
'Maiti, Debabrata'

_publ_section_title
;
 Orthogonal Selectivity in C--H Olefination: Synthesis of Branched
 Vinylarene with Unactivated Aliphatic Substitution
;
_journal_issue 10
_journal_name_full 'ACS Catalysis'
_journal_page_first 9606
_journal_paper_doi 10.1021/acscatal.9b03019
_journal_volume 9
_journal_year 2019
_chemical_formula_moiety 'C24 H25 N2 O2'
_chemical_formula_sum 'C24 H25 N2 O2'
_chemical_formula_weight 373.48
_space_group_crystal_system triclinic
_space_group_IT_number 2
_space_group_name_Hall '-P 1'
_space_group_name_H-M_alt 'P -1'
_symmetry_space_group_name_Hall '-P 1'
_symmetry_space_group_name_H-M 'P -1'
_atom_sites_solution_hydrogens difmap
_atom_sites_solution_primary dual
_audit_creation_date 2018-05-03
_audit_creation_method
;
Olex2 1.2
(compiled 2018.04.26 svn.r3504 for OlexSys, GUI svn.r5492)
;
_cell_angle_alpha 105.617(5)
_cell_angle_beta 100.765(5)
_cell_angle_gamma 93.916(5)
_cell_formula_units_Z 2
_cell_length_a 8.8691(5)
_cell_length_b 10.1304(6)
_cell_length_c 12.2386(8)
_cell_measurement_reflns_used 4081
_cell_measurement_temperature 150
_cell_measurement_theta_max 29.2030
_cell_measurement_theta_min 2.1420
_cell_volume 1032.17(11)
_computing_cell_refinement 'CrysAlisPro 1.171.38.43 (Rigaku OD, 2015)'
_computing_data_collection 'CrysAlisPro 1.171.38.43 (Rigaku OD, 2015)'
_computing_data_reduction 'CrysAlisPro 1.171.38.43 (Rigaku OD, 2015)'
_computing_molecular_graphics 'Olex2 (Dolomanov et al., 2009)'
_computing_publication_material 'Olex2 (Dolomanov et al., 2009)'
_computing_structure_refinement 'ShelXL (Sheldrick, 2015)'
_computing_structure_solution 'ShelXT (Sheldrick, 2015)'
_diffrn_ambient_temperature 150
_diffrn_detector 'CCD plate'
_diffrn_detector_area_resol_mean 28.5714
_diffrn_detector_type 'Rigaku Saturn724+'
_diffrn_measured_fraction_theta_full 0.999
_diffrn_measured_fraction_theta_max 0.999
_diffrn_measurement_details
;
List of Runs (angles in degrees, time in seconds):

  # Type    Start    End  Width  t~exp~   \w     \q     \k     \f   Frames
--------------------------------------------------------------------------
  1  \w   -110.00  70.00   0.50    8.00    --  -20.00   0.00 108.00  360
  2  \w    -69.00  19.00   0.50    8.00    --  -20.00 -72.00-108.00  176
  3  \w    -77.50  17.00   0.50    8.00    --  -20.00 -72.00 108.00  189
  4  \w    -41.00   0.00   0.50    8.00    --  -20.00  72.00  36.00   82
  5  \w    -54.00 -24.00   0.50    8.00    --  -20.00 -72.00-180.00   60
  6  \w    -31.00  -1.00   0.50    8.00    --  -20.00 -72.00 -36.00   60
  7  \w   -110.00 -20.00   0.50    8.00    --  -20.00   0.00-108.00  180
;
_diffrn_measurement_device 'abstract diffractometer'
_diffrn_measurement_device_type 'dtrek-CrysAlisPro-abstract goniometer imported rigaku-d*trek images'
_diffrn_measurement_method '\w scans'
_diffrn_measurement_specimen_support 'Mitegen 50um'
_diffrn_orient_matrix_type 'CrysAlisPro convention (1999,Acta A55,543-557)'
_diffrn_orient_matrix_UB_11 0.0675292000
_diffrn_orient_matrix_UB_12 -0.0335895000
_diffrn_orient_matrix_UB_13 0.0044655000
_diffrn_orient_matrix_UB_21 0.0229955000
_diffrn_orient_matrix_UB_22 0.0265878000
_diffrn_orient_matrix_UB_23 -0.0431991000
_diffrn_orient_matrix_UB_31 0.0405434000
_diffrn_orient_matrix_UB_32 0.0594523000
_diffrn_orient_matrix_UB_33 0.0436833000
_diffrn_radiation_collimation 0.3
_diffrn_radiation_monochromator graphite
_diffrn_radiation_probe x-ray
_diffrn_radiation_type MoK\a
_diffrn_radiation_wavelength 0.71073
_diffrn_reflns_av_R_equivalents 0.0667
_diffrn_reflns_av_unetI/netI 0.0690
_diffrn_reflns_Laue_measured_fraction_full 0.999
_diffrn_reflns_Laue_measured_fraction_max 0.999
_diffrn_reflns_limit_h_max 10
_diffrn_reflns_limit_h_min -10
_diffrn_reflns_limit_k_max 12
_diffrn_reflns_limit_k_min -12
_diffrn_reflns_limit_l_max 13
_diffrn_reflns_limit_l_min -14
_diffrn_reflns_number 10849
_diffrn_reflns_point_group_measured_fraction_full 0.999
_diffrn_reflns_point_group_measured_fraction_max 0.999
_diffrn_reflns_theta_full 24.993
_diffrn_reflns_theta_max 24.993
_diffrn_reflns_theta_min 1.768
_diffrn_source 'fine-focus sealed X-ray tube'
_diffrn_source_current 24.0
_diffrn_source_power 1.2
_diffrn_source_target Mo
_diffrn_source_type 'Enhance (Mo) X-ray Source'
_diffrn_source_voltage 50.0
_exptl_absorpt_coefficient_mu 0.072
_exptl_absorpt_correction_T_max 1.00000
_exptl_absorpt_correction_T_min 0.69557
_exptl_absorpt_correction_type multi-scan
_exptl_absorpt_process_details
;
CrysAlisPro 1.171.38.43 (Rigaku Oxford Diffraction, 2015)
Empirical absorption correction using spherical harmonics,
 implemented in SCALE3 ABSPACK scaling algorithm.
;
_exptl_crystal_colour white
_exptl_crystal_colour_primary white
_exptl_crystal_density_diffrn 1.108
_exptl_crystal_description block
_exptl_crystal_F_000 364
_refine_diff_density_max 0.541
_refine_diff_density_min -0.352
_refine_diff_density_rms 0.071
_refine_ls_extinction_method none
_refine_ls_goodness_of_fit_ref 1.066
_refine_ls_hydrogen_treatment refall
_refine_ls_matrix_type full
_refine_ls_number_parameters 353
_refine_ls_number_reflns 3640
_refine_ls_number_restraints 0
_refine_ls_restrained_S_all 1.066
_refine_ls_R_factor_all 0.0938
_refine_ls_R_factor_gt 0.0587
_refine_ls_shift/su_max 0.000
_refine_ls_shift/su_mean 0.000
_refine_ls_structure_factor_coef Fsqd
_refine_ls_weighting_details 'w=1/[\s^2^(Fo^2^)+(0.0820P)^2^+0.2680P] where P=(Fo^2^+2Fc^2^)/3'
_refine_ls_weighting_scheme calc
_refine_ls_wR_factor_gt 0.1417
_refine_ls_wR_factor_ref 0.1834
_reflns_Friedel_coverage 0.000
_reflns_number_gt 2474
_reflns_number_total 3640
_reflns_threshold_expression 'I > 2\s(I)'
_cod_data_source_file cs9b03019_si_002.cif
_cod_data_source_block dm-sai2-pa-172-pa-25_mo
_cod_depositor_comments
;

2020-10-03
Z value and formula fixed to values more according to usual
chemical conventions.                 miguel
;
_cod_original_formula_sum 'C11 H10 N O'
_cod_original_formula_weight 172.20
_cod_original_formula_moiety '0.5(C24 H25 N2 O2)'
_cod_original_formula_units_Z 4
_cod_database_code 4514617
_shelx_shelxl_version_number 2018/3
_chemical_oxdiff_formula 'C11 H10 N O'
_shelx_space_group_comment
;
The symmetry employed for this shelxl refinement is uniquely defined
by the following loop, which should always be used as a source of
symmetry information in preference to the above space-group names.
They are only intended as comments.
;
_reflns_odcompleteness_completeness 99.86
_reflns_odcompleteness_iscentric 1
_reflns_odcompleteness_theta 26.32
_olex2_refinement_description
;
;
_olex2_submission_special_instructions 'No special instructions were received'
_oxdiff_exptl_absorpt_empirical_details
;
Empirical correction (ABSPACK) includes:
- Absorption correction using spherical harmonics
- Frame scaling
- Detector area scaling
;
_oxdiff_exptl_absorpt_empirical_full_max 2.567
_oxdiff_exptl_absorpt_empirical_full_min 0.670

loop_
_space_group_symop_operation_xyz
'x, y, z'
'-x, -y, -z'

loop_
_atom_site_label
_atom_site_type_symbol
_atom_site_fract_x
_atom_site_fract_y
_atom_site_fract_z
_atom_site_U_iso_or_equiv
_atom_site_adp_type
_atom_site_occupancy
_atom_site_site_symmetry_order
_atom_site_calc_flag
O001 O 0.8249(2) 0.5298(2) 0.75476(19) 0.0451(5) Uani 1 1 d
O002 O 0.0051(2) 0.7131(2) 0.6892(2) 0.0496(6) Uani 1 1 d
N003 N 0.5070(2) 0.9935(2) 0.83542(17) 0.0313(5) Uani 1 1 d
N004 N 0.2530(2) 0.8198(2) 0.74580(18) 0.0316(5) Uani 1 1 d
C005 C 0.2366(3) 0.9450(2) 0.8261(2) 0.0291(6) Uani 1 1 d
C006 C 0.3780(3) 1.0364(3) 0.8736(2) 0.0292(6) Uani 1 1 d
C007 C 0.3639(3) 0.5735(2) 0.6405(2) 0.0278(6) Uani 1 1 d
C008 C 0.2851(3) 0.3982(2) 0.7417(2) 0.0295(6) Uani 1 1 d
C009 C 0.4033(3) 0.4827(2) 0.7074(2) 0.0289(6) Uani 1 1 d
C00A C 0.6362(3) 1.0788(3) 0.8769(2) 0.0341(6) Uani 1 1 d
C00B C 0.6363(3) 0.6346(3) 0.6487(2) 0.0323(6) Uani 1 1 d
C00C C 0.3799(3) 1.1655(3) 0.9554(2) 0.0337(7) Uani 1 1 d
C00D C 0.1422(3) 0.7141(3) 0.6838(2) 0.0348(7) Uani 1 1 d
C00E C 0.6744(3) 0.5453(3) 0.7141(2) 0.0322(6) Uani 1 1 d
C00F C 0.5595(3) 0.4690(3) 0.7423(2) 0.0313(6) Uani 1 1 d
C00G C 0.1980(3) 0.5960(3) 0.6011(2) 0.0333(7) Uani 1 1 d
C00H C 0.5214(3) 1.2522(3) 0.9959(2) 0.0395(7) Uani 1 1 d
C00I C 0.2834(3) 0.2439(3) 0.7001(2) 0.0339(7) Uani 1 1 d
C00J C 0.4815(3) 0.6469(3) 0.6124(2) 0.0325(6) Uani 1 1 d
C00K C 0.1031(3) 0.9833(3) 0.8597(2) 0.0360(7) Uani 1 1 d
C00L C 0.2491(4) 0.1861(3) 0.5698(2) 0.0387(7) Uani 1 1 d
C00M C 0.2397(4) 1.2011(3) 0.9889(2) 0.0395(7) Uani 1 1 d
C00N C 0.1074(4) 1.1127(3) 0.9418(2) 0.0401(7) Uani 1 1 d
C00O C 0.1877(3) 0.4554(3) 0.8042(2) 0.0366(7) Uani 1 1 d
C00P C 0.6485(4) 1.2091(3) 0.9561(2) 0.0401(7) Uani 1 1 d
C00Q C 0.2437(4) 0.0297(3) 0.5273(2) 0.0415(8) Uani 1 1 d
C00R C 0.2128(5) -0.0272(3) 0.3970(3) 0.0488(8) Uani 1 1 d
C00S C 0.2026(6) -0.1817(3) 0.3540(3) 0.0588(10) Uani 1 1 d
H00A H 0.732(3) 1.043(2) 0.847(2) 0.026(6) Uiso 1 1 d
H00B H 0.723(3) 0.686(3) 0.632(2) 0.039(8) Uiso 1 1 d
H00C H 0.125(3) 0.514(3) 0.589(2) 0.034(7) Uiso 1 1 d
H00N H 0.010(4) 1.137(3) 0.965(3) 0.065(10) Uiso 1 1 d
H00Q H 0.744(4) 1.268(3) 0.981(2) 0.046(8) Uiso 1 1 d
H00D H 0.184(3) 0.620(3) 0.522(2) 0.040(7) Uiso 1 1 d
H00I H 0.325(3) 0.225(3) 0.534(2) 0.044(8) Uiso 1 1 d
H001 H 0.891(5) 0.593(4) 0.731(3) 0.086(13) Uiso 1 1 d
H00T H 0.111(4) 0.001(3) 0.363(2) 0.046(8) Uiso 1 1 d
H00M H 0.246(3) 1.289(3) 1.042(2) 0.033(7) Uiso 1 1 d
H00J H 0.461(3) 0.710(3) 0.562(2) 0.046(8) Uiso 1 1 d
H00V H 0.182(4) -0.223(3) 0.258(3) 0.070(10) Uiso 1 1 d
H00L H 0.144(4) 0.213(3) 0.532(3) 0.056(9) Uiso 1 1 d
H00K H 0.005(3) 0.917(3) 0.825(2) 0.036(7) Uiso 1 1 d
H00H H 0.524(3) 1.342(3) 1.049(3) 0.051(9) Uiso 1 1 d
H00E H 0.204(3) 0.199(2) 0.735(2) 0.025(6) Uiso 1 1 d
H00R H 0.163(4) -0.020(3) 0.559(3) 0.059(9) Uiso 1 1 d
H00S H 0.338(4) 0.003(3) 0.561(3) 0.052(9) Uiso 1 1 d
H00F H 0.590(3) 0.406(3) 0.792(2) 0.046(8) Uiso 1 1 d
H00W H 0.118(5) -0.223(4) 0.389(3) 0.078(12) Uiso 1 1 d
H00U H 0.298(4) 0.019(3) 0.367(3) 0.060(10) Uiso 1 1 d
H00G H 0.397(4) 0.224(3) 0.741(2) 0.051(8) Uiso 1 1 d
H00X H 0.298(6) -0.206(5) 0.373(4) 0.12(2) Uiso 1 1 d
H00O H 0.192(3) 0.556(3) 0.835(2) 0.039(7) Uiso 1 1 d
H00P H 0.112(3) 0.398(3) 0.829(2) 0.041(8) Uiso 1 1 d

loop_
_atom_site_aniso_label
_atom_site_aniso_U_11
_atom_site_aniso_U_22
_atom_site_aniso_U_33
_atom_site_aniso_U_23
_atom_site_aniso_U_13
_atom_site_aniso_U_12
O001 0.0251(11) 0.0478(12) 0.0669(14) 0.0219(10) 0.0110(10) 0.0085(9)
O002 0.0221(11) 0.0436(12) 0.0836(16) 0.0193(11) 0.0111(10) 0.0031(9)
N003 0.0262(12) 0.0372(12) 0.0316(12) 0.0116(10) 0.0060(9) 0.0054(10)
N004 0.0268(12) 0.0303(12) 0.0371(12) 0.0106(10) 0.0043(10) 0.0013(9)
C005 0.0273(14) 0.0330(14) 0.0312(13) 0.0160(11) 0.0059(11) 0.0069(11)
C006 0.0264(14) 0.0372(14) 0.0280(13) 0.0158(11) 0.0054(11) 0.0060(11)
C007 0.0252(14) 0.0271(13) 0.0275(13) 0.0043(10) 0.0036(11) -0.0007(11)
C008 0.0264(14) 0.0331(14) 0.0286(13) 0.0097(11) 0.0039(11) 0.0018(11)
C009 0.0296(15) 0.0276(13) 0.0277(13) 0.0042(10) 0.0077(11) 0.0010(11)
C00A 0.0246(15) 0.0423(16) 0.0334(14) 0.0087(12) 0.0054(12) 0.0010(13)
C00B 0.0279(15) 0.0305(14) 0.0380(15) 0.0062(12) 0.0124(12) -0.0004(12)
C00C 0.0362(16) 0.0380(15) 0.0289(14) 0.0127(12) 0.0054(12) 0.0089(13)
C00D 0.0256(15) 0.0364(15) 0.0449(16) 0.0187(13) 0.0045(12) 0.0021(12)
C00E 0.0245(14) 0.0298(14) 0.0396(15) 0.0047(11) 0.0076(12) 0.0044(11)
C00F 0.0283(15) 0.0289(14) 0.0365(14) 0.0091(12) 0.0067(12) 0.0033(11)
C00G 0.0242(15) 0.0347(15) 0.0382(15) 0.0116(12) 0.0000(12) -0.0019(12)
C00H 0.0418(18) 0.0416(17) 0.0304(15) 0.0061(13) 0.0034(13) 0.0036(14)
C00I 0.0358(16) 0.0334(15) 0.0336(14) 0.0120(12) 0.0086(12) -0.0009(12)
C00J 0.0311(15) 0.0302(14) 0.0337(14) 0.0073(12) 0.0061(12) -0.0030(12)
C00K 0.0283(16) 0.0454(16) 0.0396(15) 0.0190(13) 0.0089(13) 0.0086(13)
C00L 0.0488(19) 0.0338(15) 0.0353(15) 0.0124(12) 0.0118(14) 0.0000(14)
C00M 0.0406(18) 0.0435(17) 0.0343(15) 0.0079(13) 0.0105(13) 0.0104(14)
C00N 0.0348(17) 0.0511(18) 0.0424(16) 0.0203(14) 0.0140(14) 0.0172(15)
C00O 0.0337(17) 0.0367(16) 0.0414(16) 0.0119(13) 0.0136(13) 0.0000(13)
C00P 0.0342(17) 0.0441(17) 0.0373(15) 0.0092(13) 0.0033(13) -0.0046(14)
C00Q 0.051(2) 0.0323(15) 0.0407(17) 0.0110(13) 0.0102(15) 0.0028(14)
C00R 0.068(2) 0.0385(17) 0.0385(17) 0.0072(14) 0.0144(17) 0.0082(17)
C00S 0.085(3) 0.0396(18) 0.049(2) 0.0051(16) 0.018(2) 0.0063(19)

loop_
_atom_type_symbol
_atom_type_description
_atom_type_scat_dispersion_real
_atom_type_scat_dispersion_imag
_atom_type_scat_source
C C 0.0033 0.0016 'International Tables Vol C Tables 4.2.6.8 and 6.1.1.4'
H H 0.0000 0.0000 'International Tables Vol C Tables 4.2.6.8 and 6.1.1.4'
N N 0.0061 0.0033 'International Tables Vol C Tables 4.2.6.8 and 6.1.1.4'
O O 0.0106 0.0060 'International Tables Vol C Tables 4.2.6.8 and 6.1.1.4'

loop_
_geom_angle_atom_site_label_1
_geom_angle_atom_site_label_2
_geom_angle_atom_site_label_3
_geom_angle
C00E O001 H001 107(2)
C00A N003 C006 117.3(2)
C00D N004 C005 128.2(2)
N004 C005 C006 113.4(2)
C00K C005 N004 126.7(2)
C00K C005 C006 119.8(2)
N003 C006 C005 117.2(2)
N003 C006 C00C 122.8(2)
C00C C006 C005 120.0(2)
C009 C007 C00G 122.1(2)
C00J C007 C009 118.8(2)
C00J C007 C00G 119.1(2)
C009 C008 C00I 116.0(2)
C00O C008 C009 122.1(2)
C00O C008 C00I 122.0(3)
C007 C009 C008 122.9(2)
C00F C009 C007 118.8(2)
C00F C009 C008 118.3(2)
N003 C00A C00P 124.0(3)
N003 C00A H00A 115.4(13)
C00P C00A H00A 120.7(13)
C00E C00B C00J 118.8(3)
C00E C00B H00B 116.6(16)
C00J C00B H00B 124.6(15)
C006 C00C C00M 118.6(3)
C00H C00C C006 117.1(3)
C00H C00C C00M 124.2(3)
O002 C00D N004 123.7(3)
O002 C00D C00G 121.4(2)
N004 C00D C00G 114.9(2)
O001 C00E C00B 122.0(2)
O001 C00E C00F 117.7(2)
C00B C00E C00F 120.3(2)
C009 C00F H00F 119.9(17)
C00E C00F C009 121.1(2)
C00E C00F H00F 119.0(17)
C007 C00G C00D 114.8(2)
C007 C00G H00C 112.4(15)
C007 C00G H00D 110.3(15)
C00D C00G H00C 106.1(16)
C00D C00G H00D 105.6(15)
H00C C00G H00D 107(2)
C00C C00H H00H 118.5(19)
C00P C00H C00C 119.5(3)
C00P C00H H00H 122.0(19)
C008 C00I C00L 113.8(2)
C008 C00I H00E 108.1(13)
C008 C00I H00G 105.0(15)
C00L C00I H00E 110.6(13)
C00L C00I H00G 112.5(16)
H00E C00I H00G 106(2)
C007 C00J H00J 122.6(17)
C00B C00J C007 122.3(2)
C00B C00J H00J 115.1(17)
C005 C00K C00N 119.4(3)
C005 C00K H00K 118.4(16)
C00N C00K H00K 122.2(16)
C00I C00L C00Q 113.9(2)
C00I C00L H00I 112.8(16)
C00I C00L H00L 111.2(17)
C00Q C00L H00I 106.4(16)
C00Q C00L H00L 108.4(16)
H00I C00L H00L 103(2)
C00C C00M H00M 115.7(17)
C00N C00M C00C 120.1(3)
C00N C00M H00M 124.2(17)
C00K C00N H00N 117.5(19)
C00M C00N C00K 122.1(3)
C00M C00N H00N 120.4(19)
C008 C00O H00O 122.2(17)
C008 C00O H00P 121.2(16)
H00O C00O H00P 116(2)
C00A C00P H00Q 120.6(18)
C00H C00P C00A 119.3(3)
C00H C00P H00Q 120.1(18)
C00L C00Q H00R 111.7(17)
C00L C00Q H00S 109.6(18)
C00R C00Q C00L 113.6(2)
C00R C00Q H00R 109.2(17)
C00R C00Q H00S 109.5(19)
H00R C00Q H00S 103(2)
C00Q C00R H00T 108.2(17)
C00Q C00R H00U 108.6(17)
C00S C00R C00Q 114.1(3)
C00S C00R H00T 108.0(16)
C00S C00R H00U 110.4(18)
H00T C00R H00U 107(2)
C00R C00S H00V 113.9(17)
C00R C00S H00W 108(2)
C00R C00S H00X 108(3)
H00V C00S H00W 113(3)
H00V C00S H00X 99(4)
H00W C00S H00X 115(4)

loop_
_geom_bond_atom_site_label_1
_geom_bond_atom_site_label_2
_geom_bond_distance
O001 C00E 1.370(3)
O001 H001 0.98(4)
O002 C00D 1.230(3)
N003 C006 1.369(3)
N003 C00A 1.315(3)
N004 C005 1.415(3)
N004 C00D 1.352(3)
C005 C006 1.431(3)
C005 C00K 1.371(4)
C006 C00C 1.414(4)
C007 C009 1.407(3)
C007 C00G 1.513(3)
C007 C00J 1.387(4)
C008 C009 1.498(4)
C008 C00I 1.506(3)
C008 C00O 1.320(4)
C009 C00F 1.399(4)
C00A C00P 1.395(4)
C00A H00A 1.03(3)
C00B C00E 1.380(4)
C00B C00J 1.387(4)
C00B H00B 0.98(3)
C00C C00H 1.405(4)
C00C C00M 1.419(4)
C00D C00G 1.522(4)
C00E C00F 1.386(4)
C00F H00F 1.01(3)
C00G H00C 0.98(3)
C00G H00D 1.05(3)
C00H C00P 1.363(4)
C00H H00H 0.96(3)
C00I C00L 1.507(4)
C00I H00E 1.03(3)
C00I H00G 1.09(3)
C00J H00J 1.01(3)
C00K C00N 1.414(4)
C00K H00K 1.01(3)
C00L C00Q 1.523(4)
C00L H00I 0.99(3)
C00L H00L 1.05(3)
C00M C00N 1.355(4)
C00M H00M 0.94(3)
C00N H00N 0.98(4)
C00O H00O 0.98(3)
C00O H00P 1.00(3)
C00P H00Q 0.95(3)
C00Q C00R 1.508(4)
C00Q H00R 1.03(3)
C00Q H00S 0.95(3)
C00R C00S 1.502(4)
C00R H00T 1.02(3)
C00R H00U 1.03(3)
C00S H00V 1.11(4)
C00S H00W 1.04(4)
C00S H00X 0.90(5)

loop_
_geom_torsion_atom_site_label_1
_geom_torsion_atom_site_label_2
_geom_torsion_atom_site_label_3
_geom_torsion_atom_site_label_4
_geom_torsion
O001 C00E C00F C009 177.8(2)
O002 C00D C00G C007 -151.7(3)
N003 C006 C00C C00H 1.2(4)
N003 C006 C00C C00M 179.5(2)
N003 C00A C00P C00H 1.3(4)
N004 C005 C006 N003 0.9(3)
N004 C005 C006 C00C -179.9(2)
N004 C005 C00K C00N 179.7(2)
N004 C00D C00G C007 30.8(3)
C005 N004 C00D O002 0.3(4)
C005 N004 C00D C00G 177.7(2)
C005 C006 C00C C00H -178.0(2)
C005 C006 C00C C00M 0.3(3)
C005 C00K C00N C00M 0.0(4)
C006 N003 C00A C00P -0.4(4)
C006 C005 C00K C00N -0.4(4)
C006 C00C C00H C00P -0.3(4)
C006 C00C C00M C00N -0.7(4)
C007 C009 C00F C00E 1.5(4)
C008 C009 C00F C00E -179.4(2)
C008 C00I C00L C00Q -178.7(3)
C009 C007 C00G C00D 91.0(3)
C009 C007 C00J C00B -0.5(4)
C009 C008 C00I C00L -61.1(3)
C00A N003 C006 C005 178.4(2)
C00A N003 C006 C00C -0.9(3)
C00B C00E C00F C009 -1.4(4)
C00C C00H C00P C00A -0.8(4)
C00C C00M C00N C00K 0.5(4)
C00D N004 C005 C006 -178.2(2)
C00D N004 C005 C00K 1.7(4)
C00E C00B C00J C007 0.6(4)
C00G C007 C009 C008 2.0(4)
C00G C007 C009 C00F -178.9(2)
C00G C007 C00J C00B 178.0(2)
C00H C00C C00M C00N 177.5(3)
C00I C008 C009 C007 120.1(3)
C00I C008 C009 C00F -59.1(3)
C00I C00L C00Q C00R -178.7(3)
C00J C007 C009 C008 -179.6(2)
C00J C007 C009 C00F -0.5(4)
C00J C007 C00G C00D -87.4(3)
C00J C00B C00E O001 -178.8(2)
C00J C00B C00E C00F 0.4(4)
C00K C005 C006 N003 -179.0(2)
C00K C005 C006 C00C 0.2(3)
C00L C00Q C00R C00S -178.3(3)
C00M C00C C00H C00P -178.5(3)
C00O C008 C009 C007 -59.6(3)
C00O C008 C009 C00F 121.3(3)
C00O C008 C00I C00L 118.5(3)
